data_4060081
loop_
_publ_author_name
'Osipov, Alexander L.'
'Gerdov, Sergei M.'
'Kuz'mina, Lyudmila G.'
'Howard, Judith A. K.'
'Nikonov, Georgii I.'

_publ_section_title
;
Syntheses and X-ray Diffraction Studies of Half-Sandwich 
Hydridosilyl Complexes of Ruthenium
;
_journal_issue 4
_journal_name_full Organometallics
_journal_page_first 587
_journal_page_last 602
_journal_paper_doi 10.1021/om0495271
_journal_volume 24
_journal_year 2005
_chemical_formula_sum 'C15 H29 Cl4 P Ru Si'
_chemical_formula_weight 511.31
_chemical_name_systematic
;
(pentamethylcyclopentadienyl)(isopropyldimethylphosphine)
(chloro)(trichlorosilyl)ruthenium hydride
;
_space_group_IT_number 14
_symmetry_cell_setting monoclinic
_symmetry_space_group_name_Hall '-P 2yn'
_symmetry_space_group_name_H-M 'P 1 21/n 1'
_atom_sites_solution_hydrogens geom
_atom_sites_solution_primary direct
_atom_sites_solution_secondary difmap
_cell_angle_alpha 90.00
_cell_angle_beta 91.1920(10)
_cell_angle_gamma 90.00
_cell_formula_units_Z 4
_cell_length_a 9.7845(3)
_cell_length_b 15.7692(5)
_cell_length_c 13.9294(4)
_cell_measurement_reflns_used 5163
_cell_measurement_temperature 123(2)
_cell_measurement_theta_max 29.981
_cell_measurement_theta_min 2.450
_cell_volume 2148.75(11)
_diffrn_ambient_temperature 123(2)
_diffrn_detector_area_resol_mean ?
_diffrn_measurement_device_type ?
_diffrn_measurement_method ?
_diffrn_radiation_monochromator graphite
_diffrn_radiation_source 'fine-focus sealed tube'
_diffrn_radiation_type MoK\a
_diffrn_radiation_wavelength 0.71073
_diffrn_reflns_av_R_equivalents 0.0180
_diffrn_reflns_av_sigmaI/netI 0.0205
_diffrn_reflns_limit_h_max 13
_diffrn_reflns_limit_h_min -5
_diffrn_reflns_limit_k_max 21
_diffrn_reflns_limit_k_min -21
_diffrn_reflns_limit_l_max 18
_diffrn_reflns_limit_l_min -18
_diffrn_reflns_number 15577
_diffrn_reflns_theta_max 28.99
_diffrn_reflns_theta_min 1.95
_diffrn_standards_decay_% ?
_diffrn_standards_interval_count ?
_diffrn_standards_interval_time ?
_diffrn_standards_number ?
_exptl_absorpt_coefficient_mu 1.352
_exptl_absorpt_correction_T_max 0.7201
_exptl_absorpt_correction_T_min 0.7033
_exptl_absorpt_correction_type ?
_exptl_absorpt_process_details ?
_exptl_crystal_colour ?
_exptl_crystal_density_diffrn 1.581
_exptl_crystal_density_meas ?
_exptl_crystal_density_method 'not measured'
_exptl_crystal_description ?
_exptl_crystal_F_000 1040
_exptl_crystal_size_max 0.28
_exptl_crystal_size_mid 0.26
_exptl_crystal_size_min 0.26
_refine_ls_extinction_coef ?
_refine_ls_extinction_method none
_refine_ls_goodness_of_fit_ref 1.042
_refine_ls_hydrogen_treatment mixed
_refine_ls_matrix_type full
_refine_ls_number_parameters 203
_refine_ls_number_reflns 5703
_refine_ls_number_restraints 0
_refine_ls_restrained_S_all 1.042
_refine_ls_R_factor_all 0.0264
_refine_ls_R_factor_gt 0.0227
_refine_ls_shift/su_max 0.003
_refine_ls_shift/su_mean 0.000
_refine_ls_structure_factor_coef Fsqd
_refine_ls_weighting_details 'calc w=1/[\s^2^(Fo^2^)+(0.0319P)^2^+1.1009P] where P=(Fo^2^+2Fc^2^)/3'
_refine_ls_weighting_scheme calc
_refine_ls_wR_factor_gt 0.0590
_refine_ls_wR_factor_ref 0.0604
_reflns_number_gt 5151
_reflns_number_total 5703
_reflns_threshold_expression >2sigma(I)
_cod_original_sg_symbol_H-M P2(1)/n
_cod_database_code 4060081

loop_
_symmetry_equiv_pos_as_xyz
'x, y, z'
'-x+1/2, y+1/2, -z+1/2'
'-x, -y, -z'
'x-1/2, -y-1/2, z-1/2'

loop_
_atom_site_label
_atom_site_type_symbol
_atom_site_fract_x
_atom_site_fract_y
_atom_site_fract_z
_atom_site_U_iso_or_equiv
_atom_site_adp_type
_atom_site_occupancy
_atom_site_symmetry_multiplicity
_atom_site_calc_flag
_atom_site_refinement_flags
_atom_site_disorder_assembly
_atom_site_disorder_group
Ru1 Ru 0.002969(12) 0.228469(8) 0.845459(9) 0.01411(4) Uani 1 1 d . . .
Cl1 Cl 0.04635(4) 0.17731(3) 1.00675(3) 0.02353(9) Uani 1 1 d . . .
Cl2 Cl 0.36631(4) 0.14319(3) 0.87549(4) 0.03052(10) Uani 1 1 d . . .
Cl3 Cl 0.32307(5) 0.29657(3) 0.72564(3) 0.02947(10) Uani 1 1 d . . .
Cl4 Cl 0.31117(5) 0.33305(3) 0.95318(3) 0.02889(10) Uani 1 1 d . . .
P1 P -0.03556(4) 0.08559(3) 0.81460(3) 0.01797(9) Uani 1 1 d . . .
Si1 Si 0.23750(5) 0.24611(3) 0.84983(4) 0.01925(10) Uani 1 1 d . . .
C1 C -0.20395(17) 0.27134(10) 0.78460(13) 0.0199(3) Uani 1 1 d . . .
C2 C -0.20048(17) 0.28383(11) 0.88579(13) 0.0198(3) Uani 1 1 d . . .
C3 C -0.09275(17) 0.34448(11) 0.90791(13) 0.0209(3) Uani 1 1 d . . .
C4 C -0.03169(17) 0.36890(10) 0.82038(13) 0.0197(3) Uani 1 1 d . . .
C5 C -0.09545(17) 0.32025(11) 0.74436(13) 0.0206(3) Uani 1 1 d . . .
C6 C -0.31286(19) 0.22658(12) 0.72727(14) 0.0267(4) Uani 1 1 d . . .
H6A H -0.3885 0.2658 0.7136 0.040 Uiso 1 1 calc R . .
H6B H -0.3464 0.1781 0.7639 0.040 Uiso 1 1 calc R . .
H6C H -0.2750 0.2066 0.6667 0.040 Uiso 1 1 calc R . .
C7 C -0.29867(19) 0.25036(13) 0.95752(14) 0.0264(4) Uani 1 1 d . . .
H7A H -0.3782 0.2880 0.9602 0.040 Uiso 1 1 calc R . .
H7B H -0.2536 0.2478 1.0209 0.040 Uiso 1 1 calc R . .
H7C H -0.3285 0.1934 0.9384 0.040 Uiso 1 1 calc R . .
C8 C -0.0643(2) 0.38070(12) 1.00545(14) 0.0281(4) Uani 1 1 d . . .
H8A H -0.1202 0.4316 1.0143 0.042 Uiso 1 1 calc R . .
H8B H 0.0326 0.3957 1.0116 0.042 Uiso 1 1 calc R . .
H8C H -0.0868 0.3386 1.0544 0.042 Uiso 1 1 calc R . .
C9 C 0.0651(2) 0.44137(11) 0.80680(16) 0.0295(4) Uani 1 1 d . . .
H9A H 0.0130 0.4939 0.7974 0.044 Uiso 1 1 calc R . .
H9B H 0.1207 0.4307 0.7504 0.044 Uiso 1 1 calc R . .
H9C H 0.1249 0.4469 0.8638 0.044 Uiso 1 1 calc R . .
C10 C -0.0691(2) 0.33127(13) 0.63978(14) 0.0282(4) Uani 1 1 d . . .
H10A H -0.1272 0.3768 0.6139 0.042 Uiso 1 1 calc R . .
H10B H -0.0899 0.2783 0.6058 0.042 Uiso 1 1 calc R . .
H10C H 0.0272 0.3460 0.6311 0.042 Uiso 1 1 calc R . .
C11 C 0.0937(2) 0.01094(11) 0.85640(15) 0.0283(4) Uani 1 1 d . . .
H11A H 0.0656 -0.0468 0.8390 0.042 Uiso 1 1 calc R . .
H11B H 0.1044 0.0152 0.9263 0.042 Uiso 1 1 calc R . .
H11C H 0.1809 0.0241 0.8264 0.042 Uiso 1 1 calc R . .
C12 C -0.1868(2) 0.04726(12) 0.87488(15) 0.0288(4) Uani 1 1 d . . .
H12A H -0.2002 -0.0130 0.8604 0.043 Uiso 1 1 calc R . .
H12B H -0.2670 0.0794 0.8523 0.043 Uiso 1 1 calc R . .
H12C H -0.1748 0.0548 0.9444 0.043 Uiso 1 1 calc R . .
C13 C -0.06261(19) 0.05847(11) 0.68664(13) 0.0244(4) Uani 1 1 d . . .
H13A H -0.1264 0.1018 0.6585 0.029 Uiso 1 1 calc R . .
C14 C 0.0701(2) 0.06357(14) 0.63119(15) 0.0352(5) Uani 1 1 d . . .
H14A H 0.0519 0.0491 0.5637 0.053 Uiso 1 1 calc R . .
H14B H 0.1368 0.0236 0.6588 0.053 Uiso 1 1 calc R . .
H14C H 0.1069 0.1213 0.6354 0.053 Uiso 1 1 calc R . .
C15 C -0.1296(3) -0.02868(15) 0.67159(18) 0.0458(6) Uani 1 1 d . . .
H15A H -0.1418 -0.0395 0.6027 0.069 Uiso 1 1 calc R . .
H15B H -0.2188 -0.0295 0.7023 0.069 Uiso 1 1 calc R . .
H15C H -0.0709 -0.0727 0.7002 0.069 Uiso 1 1 calc R . .
H1 H 0.078(3) 0.2086(17) 0.7567(19) 0.044(7) Uiso 1 1 d . . .

loop_
_atom_site_aniso_label
_atom_site_aniso_U_11
_atom_site_aniso_U_22
_atom_site_aniso_U_33
_atom_site_aniso_U_23
_atom_site_aniso_U_13
_atom_site_aniso_U_12
Ru1 0.01307(7) 0.01327(7) 0.01596(7) -0.00124(4) -0.00019(4) -0.00059(4)
Cl1 0.0279(2) 0.0255(2) 0.01712(18) 0.00139(15) -0.00133(15) -0.00087(16)
Cl2 0.01848(18) 0.0287(2) 0.0443(3) 0.00302(19) -0.00332(18) 0.00324(16)
Cl3 0.0223(2) 0.0375(2) 0.0289(2) 0.00573(19) 0.00574(17) -0.00602(18)
Cl4 0.0283(2) 0.0284(2) 0.0296(2) -0.00169(18) -0.00813(18) -0.00883(17)
P1 0.01893(19) 0.01427(18) 0.0207(2) -0.00014(15) 0.00046(16) -0.00198(15)
Si1 0.0148(2) 0.0210(2) 0.0219(2) 0.00076(18) -0.00086(17) -0.00239(17)
C1 0.0164(7) 0.0205(8) 0.0228(8) -0.0007(6) -0.0014(6) 0.0050(6)
C2 0.0154(7) 0.0204(7) 0.0235(8) -0.0011(6) 0.0011(6) 0.0031(6)
C3 0.0209(8) 0.0179(7) 0.0239(8) -0.0047(6) 0.0012(6) 0.0031(6)
C4 0.0221(8) 0.0134(7) 0.0237(8) -0.0006(6) 0.0009(6) 0.0021(6)
C5 0.0217(8) 0.0182(7) 0.0218(8) 0.0008(6) 0.0004(6) 0.0057(6)
C6 0.0194(8) 0.0323(10) 0.0280(9) -0.0031(7) -0.0062(7) 0.0023(7)
C7 0.0212(8) 0.0330(9) 0.0252(9) -0.0013(8) 0.0057(7) -0.0007(7)
C8 0.0326(9) 0.0253(9) 0.0264(9) -0.0104(7) 0.0033(8) -0.0012(7)
C9 0.0333(10) 0.0172(8) 0.0382(11) 0.0007(7) 0.0047(8) -0.0034(7)
C10 0.0326(9) 0.0291(9) 0.0230(9) 0.0052(7) 0.0012(7) 0.0073(8)
C11 0.0324(9) 0.0176(8) 0.0348(10) 0.0038(7) -0.0028(8) 0.0022(7)
C12 0.0274(9) 0.0248(9) 0.0345(10) 0.0029(8) 0.0065(8) -0.0081(7)
C13 0.0280(9) 0.0213(8) 0.0239(9) -0.0057(7) -0.0015(7) -0.0020(7)
C14 0.0444(12) 0.0344(10) 0.0271(10) -0.0078(8) 0.0092(9) -0.0092(9)
C15 0.0532(14) 0.0420(12) 0.0426(13) -0.0213(11) 0.0082(11) -0.0244(11)
